data_2220053
loop_
_publ_author_name
'Esterhuysen, Catharine'
'Nel, I. B. Jacques'
'Esterhuysen, Matthias W.'
'Cronje, Stephanie'

_publ_section_title
Pentacarbonyl-2\k^5^<i>C</i>-chlorido-1\k<i>Cl</i>-bis[1(\h^5^)-cyclopentadienyl](\m-\a-oxidobenzylidene-1:2\k^2^<i>O</i>:<i>C</i>)titanium(IV)tungsten(0)
_journal_coeditor_code AT2672
_journal_issue 12
_journal_name_full 'Acta Crystallographica Section E'
_journal_page_first m1534
_journal_paper_doi 10.1107/S1600536808036465
_journal_volume 64
_journal_year 2008
_chemical_formula_iupac '[Ti W (C5 H5)2 (C7 H5 O) Cl (C O)5]'
_chemical_formula_moiety 'C22 H15 Cl O6 Ti W'
_chemical_formula_sum 'C22 H15 Cl O6 Ti W'
_chemical_formula_weight 642.54
_chemical_name_systematic
;
Pentacarbonyl-2\k^5^C-chlorido-1\kCl-bis[1(\h^5^)-cyclopentadienyl](\m-
\a-oxidobenzylidene-1:2\k^2^<i>O</i>:<i>C</i>)titaniumtungsten
;
_space_group_IT_number 14
_symmetry_cell_setting monoclinic
_symmetry_space_group_name_Hall '-P 2ybc'
_symmetry_space_group_name_H-M 'P 1 21/c 1'
_atom_sites_solution_hydrogens geom
_atom_sites_solution_primary direct
_atom_sites_solution_secondary difmap
_audit_creation_method SHELXL-97
_cell_angle_alpha 90.00
_cell_angle_beta 95.9030(10)
_cell_angle_gamma 90.00
_cell_formula_units_Z 4
_cell_length_a 8.5530(10)
_cell_length_b 12.2680(10)
_cell_length_c 20.789(3)
_cell_measurement_reflns_used 3701
_cell_measurement_temperature 173(2)
_cell_measurement_theta_max 26.00
_cell_measurement_theta_min 1.93
_cell_volume 2169.8(4)
_computing_cell_refinement 'DENZO-SMN (Otwinowski & Minor, 1997)'
_computing_data_collection 'COLLECT (Nonius, 1998)'
_computing_data_reduction 'DENZO-SMN(Otwinowski & Minor, 1997)'
_computing_molecular_graphics 'X-SEED (Barbour, 2001; Atwood & Barbour, 2003)'
_computing_publication_material 'publCIF (Westrip, 2008)'
_computing_structure_refinement 'SHELXL97 (Sheldrick, 2008)'
_computing_structure_solution 'SHELXS97 (Sheldrick, 2008)'
_diffrn_ambient_temperature 173(2)
_diffrn_measured_fraction_theta_full 1.000
_diffrn_measured_fraction_theta_max 1.000
_diffrn_measurement_device_type 'Nonius KappaCCD'
_diffrn_measurement_method '\f and \w scans to fill Ewald sphere'
_diffrn_radiation_monochromator graphite
_diffrn_radiation_source 'fine-focus sealed tube'
_diffrn_radiation_type MoK\a
_diffrn_radiation_wavelength 0.71073
_diffrn_reflns_av_R_equivalents 0.0481
_diffrn_reflns_av_sigmaI/netI 0.0406
_diffrn_reflns_limit_h_max 10
_diffrn_reflns_limit_h_min -10
_diffrn_reflns_limit_k_max 15
_diffrn_reflns_limit_k_min -12
_diffrn_reflns_limit_l_max 25
_diffrn_reflns_limit_l_min -25
_diffrn_reflns_number 12664
_diffrn_reflns_theta_full 26.00
_diffrn_reflns_theta_max 26.00
_diffrn_reflns_theta_min 1.93
_exptl_absorpt_coefficient_mu 5.825
_exptl_absorpt_correction_T_max 0.542
_exptl_absorpt_correction_T_min 0.438
_exptl_absorpt_correction_type multi-scan
_exptl_absorpt_process_details '(DENZO-SMN; Otwinowski & Minor, 1997)'
_exptl_crystal_colour brown
_exptl_crystal_density_diffrn 1.967
_exptl_crystal_density_method 'not measured'
_exptl_crystal_description prism
_exptl_crystal_F_000 1232
_exptl_crystal_size_max 0.17
_exptl_crystal_size_mid 0.14
_exptl_crystal_size_min 0.12
_refine_diff_density_max 1.049
_refine_diff_density_min -1.277
_refine_ls_extinction_method none
_refine_ls_goodness_of_fit_ref 1.044
_refine_ls_hydrogen_treatment constr
_refine_ls_matrix_type full
_refine_ls_number_parameters 280
_refine_ls_number_reflns 4270
_refine_ls_number_restraints 0
_refine_ls_restrained_S_all 1.044
_refine_ls_R_factor_all 0.0337
_refine_ls_R_factor_gt 0.0254
_refine_ls_shift/su_max 0.001
_refine_ls_shift/su_mean 0.000
_refine_ls_structure_factor_coef Fsqd
_refine_ls_weighting_details 'calc w=1/[\s^2^(Fo^2^)+(0.0268P)^2^+1.3791P] where P=(Fo^2^+2Fc^2^)/3'
_refine_ls_weighting_scheme calc
_refine_ls_wR_factor_gt 0.0595
_refine_ls_wR_factor_ref 0.0623
_reflns_number_gt 3701
_reflns_number_total 4270
_reflns_threshold_expression I>2\s(I)
_cod_data_source_file at2672.cif
_cod_data_source_block I
_cod_original_cell_volume 2169.8(3)
_cod_original_sg_symbol_H-M 'P 21/c'
_cod_database_code 2220053
_cod_database_fobs_code 2220053

loop_
_symmetry_equiv_pos_as_xyz
'x, y, z'
'-x, y+1/2, -z+1/2'
'-x, -y, -z'
'x, -y-1/2, z-1/2'

loop_
_atom_site_type_symbol
_atom_site_label
_atom_site_fract_x
_atom_site_fract_y
_atom_site_fract_z
_atom_site_U_iso_or_equiv
_atom_site_adp_type
_atom_site_calc_flag
_atom_site_refinement_flags
_atom_site_occupancy
W W -0.040028(18) 0.614346(12) 0.673068(7) 0.02272(7) Uani d . 1
Ti Ti 0.30368(8) 0.78191(5) 0.53935(3) 0.02177(16) Uani d . 1
Cl Cl 0.55600(14) 0.83949(10) 0.58007(5) 0.0410(3) Uani d . 1
O O1 0.2431(3) 0.7285(2) 0.62039(11) 0.0245(6) Uani d . 1
O O2 -0.1363(4) 0.6408(3) 0.52255(14) 0.0404(8) Uani d . 1
O O3 -0.3832(4) 0.5174(3) 0.67496(16) 0.0509(9) Uani d . 1
O O4 -0.0034(5) 0.6032(3) 0.82667(14) 0.0521(10) Uani d . 1
O O5 0.0917(5) 0.3753(3) 0.65428(18) 0.0569(10) Uani d . 1
O O6 -0.1413(5) 0.8615(3) 0.69147(17) 0.0505(9) Uani d . 1
C C1 0.1989(4) 0.6800(3) 0.66995(16) 0.0207(8) Uani d . 1
C C2 -0.0937(5) 0.6307(3) 0.5758(2) 0.0282(9) Uani d . 1
C C3 -0.2601(5) 0.5542(3) 0.67555(19) 0.0326(10) Uani d . 1
C C4 -0.0115(5) 0.6062(3) 0.7719(2) 0.0331(10) Uani d . 1
C C5 0.0453(5) 0.4607(4) 0.66182(19) 0.0340(10) Uani d . 1
C C6 -0.1093(5) 0.7727(4) 0.68423(19) 0.0332(10) Uani d . 1
C C21 0.3261(4) 0.6812(3) 0.72524(16) 0.0227(8) Uani d . 1
C C22 0.3483(5) 0.5921(3) 0.76655(17) 0.0261(9) Uani d . 1
H H22 0.2780 0.5321 0.7615 0.031 Uiso calc R 1
C C23 0.4726(5) 0.5901(4) 0.81522(19) 0.0337(10) Uani d . 1
H H23 0.4888 0.5281 0.8424 0.040 Uiso calc R 1
C C24 0.5731(5) 0.6791(4) 0.82394(18) 0.0359(11) Uani d . 1
H H24 0.6580 0.6779 0.8572 0.043 Uiso calc R 1
C C25 0.5499(5) 0.7688(4) 0.7844(2) 0.0378(10) Uani d . 1
H H25 0.6173 0.8302 0.7912 0.045 Uiso calc R 1
C C26 0.4280(5) 0.7699(3) 0.73471(17) 0.0300(9) Uani d . 1
H H26 0.4141 0.8314 0.7070 0.036 Uiso calc R 1
C C31 0.0676(5) 0.8817(3) 0.5469(2) 0.0321(10) Uani d . 1
H H31 -0.0155 0.8518 0.5683 0.039 Uiso calc R 1
C C32 0.0882(5) 0.8697(3) 0.4812(2) 0.0337(10) Uani d . 1
H H32 0.0225 0.8290 0.4503 0.040 Uiso calc R 1
C C33 0.2228(5) 0.9284(4) 0.4690(2) 0.0362(10) Uani d . 1
H H33 0.2646 0.9343 0.4285 0.043 Uiso calc R 1
C C34 0.2847(5) 0.9768(3) 0.5274(2) 0.0335(10) Uani d . 1
H H34 0.3745 1.0227 0.5330 0.040 Uiso calc R 1
C C35 0.1924(5) 0.9463(3) 0.57560(19) 0.0319(10) Uani d . 1
H H35 0.2101 0.9654 0.6200 0.038 Uiso calc R 1
C C41 0.2059(6) 0.6425(4) 0.4682(2) 0.0424(12) Uani d . 1
H H41 0.0960 0.6397 0.4555 0.051 Uiso calc R 1
C C42 0.2865(7) 0.5904(4) 0.5223(2) 0.0439(12) Uani d . 1
H H42 0.2405 0.5442 0.5519 0.053 Uiso calc R 1
C C43 0.4452(7) 0.6184(3) 0.5251(2) 0.0458(13) Uani d . 1
H H43 0.5260 0.5968 0.5573 0.055 Uiso calc R 1
C C44 0.4629(6) 0.6842(4) 0.4713(2) 0.0432(12) Uani d . 1
H H44 0.5593 0.7138 0.4604 0.052 Uiso calc R 1
C C45 0.3183(6) 0.6991(4) 0.43667(19) 0.0399(11) Uani d . 1
H H45 0.2983 0.7406 0.3981 0.048 Uiso calc R 1

loop_
_atom_site_aniso_label
_atom_site_aniso_U_11
_atom_site_aniso_U_22
_atom_site_aniso_U_33
_atom_site_aniso_U_12
_atom_site_aniso_U_13
_atom_site_aniso_U_23
W 0.02340(10) 0.02525(10) 0.01927(9) -0.00116(7) 0.00104(7) 0.00126(6)
Ti 0.0253(4) 0.0243(4) 0.0157(3) 0.0017(3) 0.0022(3) 0.0023(3)
Cl 0.0411(7) 0.0424(6) 0.0388(6) -0.0064(5) 0.0013(5) 0.0034(5)
O1 0.0297(16) 0.0257(14) 0.0179(12) -0.0016(12) 0.0008(11) 0.0041(11)
O2 0.045(2) 0.0505(19) 0.0231(15) -0.0082(16) -0.0072(14) 0.0014(13)
O3 0.0308(19) 0.066(2) 0.057(2) -0.0159(18) 0.0105(16) -0.0051(18)
O4 0.060(2) 0.075(3) 0.0213(17) 0.0082(19) 0.0064(15) 0.0073(15)
O5 0.072(3) 0.037(2) 0.056(2) 0.0205(18) -0.018(2) -0.0063(16)
O6 0.065(2) 0.0354(19) 0.051(2) 0.0102(17) 0.0045(18) -0.0071(16)
C1 0.024(2) 0.0187(19) 0.0199(17) 0.0039(16) 0.0048(15) 0.0006(15)
C2 0.026(2) 0.028(2) 0.030(2) -0.0050(17) 0.0034(18) -0.0016(17)
C3 0.033(3) 0.034(3) 0.030(2) 0.000(2) 0.0032(19) 0.0010(19)
C4 0.034(3) 0.039(3) 0.028(2) -0.0027(19) 0.0086(19) 0.0048(18)
C5 0.035(3) 0.036(3) 0.028(2) 0.001(2) -0.0089(18) 0.0017(19)
C6 0.036(3) 0.037(3) 0.026(2) 0.000(2) 0.0020(18) -0.0027(19)
C21 0.024(2) 0.027(2) 0.0166(16) 0.0010(17) 0.0020(15) 0.0004(15)
C22 0.028(2) 0.028(2) 0.0224(18) 0.0026(17) 0.0045(16) 0.0019(16)
C23 0.033(2) 0.044(3) 0.024(2) 0.008(2) 0.0022(18) 0.0088(19)
C24 0.027(2) 0.058(3) 0.022(2) 0.007(2) -0.0016(17) -0.004(2)
C25 0.031(2) 0.047(3) 0.034(2) -0.011(2) -0.0023(19) 0.001(2)
C26 0.032(2) 0.038(2) 0.0194(18) -0.0063(19) 0.0004(17) 0.0061(17)
C31 0.029(2) 0.031(2) 0.038(2) 0.0088(19) 0.0072(19) 0.0127(18)
C32 0.035(3) 0.036(3) 0.027(2) 0.010(2) -0.0108(19) 0.0062(17)
C33 0.041(3) 0.040(3) 0.029(2) 0.006(2) 0.0071(19) 0.0161(19)
C34 0.037(3) 0.021(2) 0.043(2) -0.0007(19) 0.004(2) 0.0065(18)
C35 0.041(3) 0.024(2) 0.031(2) 0.0067(19) 0.0072(19) -0.0009(17)
C41 0.049(3) 0.044(3) 0.035(2) -0.003(2) 0.004(2) -0.022(2)
C42 0.070(4) 0.027(2) 0.038(2) -0.003(2) 0.018(2) -0.010(2)
C43 0.063(4) 0.034(3) 0.041(3) 0.021(2) 0.007(2) -0.005(2)
C44 0.046(3) 0.049(3) 0.038(2) 0.012(2) 0.018(2) -0.007(2)
C45 0.055(3) 0.043(3) 0.023(2) 0.010(2) 0.010(2) -0.0064(19)

loop_
_atom_type_symbol
_atom_type_description
_atom_type_scat_dispersion_real
_atom_type_scat_dispersion_imag
_atom_type_scat_source
C C 0.0033 0.0016 'International Tables Vol C Tables 4.2.6.8 and 6.1.1.4'
H H 0.0000 0.0000 'International Tables Vol C Tables 4.2.6.8 and 6.1.1.4'
O O 0.0106 0.0060 'International Tables Vol C Tables 4.2.6.8 and 6.1.1.4'
Cl Cl 0.1484 0.1585 'International Tables Vol C Tables 4.2.6.8 and 6.1.1.4'
W W -0.8490 6.8722 'International Tables Vol C Tables 4.2.6.8 and 6.1.1.4'
Ti Ti 0.2776 0.4457 'International Tables Vol C Tables 4.2.6.8 and 6.1.1.4'

loop_
_geom_angle_atom_site_label_1
_geom_angle_atom_site_label_2
_geom_angle_atom_site_label_3
_geom_angle
_geom_angle_publ_flag
C3 W C2 86.90(16) ?
C3 W C5 90.63(17) ?
C2 W C5 91.35(16) ?
C3 W C4 88.38(17) ?
C2 W C4 173.19(17) ?
C5 W C4 93.62(16) ?
C3 W C6 93.55(17) ?
C2 W C6 88.91(16) ?
C5 W C6 175.82(17) ?
C4 W C6 86.47(16) ?
C3 W C1 179.75(15) ?
C2 W C1 92.86(14) ?
C5 W C1 89.45(15) ?
C4 W C1 91.85(15) ?
C6 W C1 86.37(15) ?
O1 Ti Cl 96.14(8) ?
O1 Ti C41 101.07(14) ?
Cl Ti C41 134.35(14) ?
O1 Ti C32 109.71(14) ?
Cl Ti C32 133.57(12) ?
C41 Ti C32 78.56(17) ?
O1 Ti C33 135.06(13) ?
Cl Ti C33 101.17(12) ?
C41 Ti C33 95.76(17) ?
C32 Ti C33 34.46(15) ?
O1 Ti C43 90.49(14) ?
Cl Ti C43 80.67(15) ?
C41 Ti C43 57.43(19) ?
C32 Ti C43 134.63(17) ?
C33 Ti C43 132.96(16) ?
O1 Ti C42 77.09(13) ?
Cl Ti C42 113.08(15) ?
C41 Ti C42 34.65(17) ?
C32 Ti C42 109.99(18) ?
C33 Ti C42 130.25(17) ?
C43 Ti C42 34.13(18) ?
O1 Ti C45 133.08(14) ?
Cl Ti C45 108.73(13) ?
C41 Ti C45 34.45(16) ?
C32 Ti C45 81.11(16) ?
C33 Ti C45 79.00(16) ?
C43 Ti C45 56.85(17) ?
C42 Ti C45 56.82(16) ?
O1 Ti C31 79.09(13) ?
Cl Ti C31 125.21(12) ?
C41 Ti C31 99.57(17) ?
C32 Ti C31 34.47(14) ?
C33 Ti C31 57.05(14) ?
C43 Ti C31 152.69(18) ?
C42 Ti C31 118.56(17) ?
C45 Ti C31 113.73(16) ?
O1 Ti C35 81.89(12) ?
Cl Ti C35 90.79(11) ?
C41 Ti C35 133.17(17) ?
C32 Ti C35 57.28(15) ?
C33 Ti C35 56.94(15) ?
C43 Ti C35 167.92(17) ?
C42 Ti C35 149.50(17) ?
C45 Ti C35 134.76(15) ?
C31 Ti C35 34.43(14) ?
O1 Ti C44 124.66(14) ?
Cl Ti C44 78.77(13) ?
C41 Ti C44 56.67(18) ?
C32 Ti C44 112.91(16) ?
C33 Ti C44 99.40(16) ?
C43 Ti C44 34.17(16) ?
C42 Ti C44 56.31(17) ?
C45 Ti C44 33.62(16) ?
C31 Ti C44 146.91(16) ?
C35 Ti C44 152.05(16) ?
O1 Ti C34 113.94(12) ?
Cl Ti C34 77.75(11) ?
C41 Ti C34 129.81(17) ?
C32 Ti C34 56.81(15) ?
C33 Ti C34 34.20(15) ?
C43 Ti C34 148.78(17) ?
C42 Ti C34 164.43(16) ?
C45 Ti C34 109.94(15) ?
C31 Ti C34 56.44(14) ?
C35 Ti C34 33.69(13) ?
C44 Ti C34 118.36(16) ?
C1 O1 Ti 171.7(2) y
O1 C1 C21 111.2(3) ?
O1 C1 W 123.0(3) ?
C21 C1 W 125.7(2) ?
O2 C2 W 174.3(4) ?
O3 C3 W 177.2(4) ?
O4 C4 W 176.6(4) ?
O5 C5 W 178.6(4) ?
O6 C6 W 177.1(4) ?
C22 C21 C26 118.8(4) ?
C22 C21 C1 120.5(3) ?
C26 C21 C1 120.6(3) ?
C23 C22 C21 120.6(4) ?
C23 C22 H22 119.7 ?
C21 C22 H22 119.7 ?
C24 C23 C22 119.8(4) ?
C24 C23 H23 120.1 ?
C22 C23 H23 120.1 ?
C25 C24 C23 120.1(4) ?
C25 C24 H24 120.0 ?
C23 C24 H24 120.0 ?
C24 C25 C26 120.2(4) ?
C24 C25 H25 119.9 ?
C26 C25 H25 119.9 ?
C25 C26 C21 120.5(4) ?
C25 C26 H26 119.8 ?
C21 C26 H26 119.8 ?
C32 C31 C35 107.7(4) ?
C32 C31 Ti 71.9(2) ?
C35 C31 Ti 72.9(2) ?
C32 C31 H31 126.1 ?
C35 C31 H31 126.1 ?
Ti C31 H31 120.8 ?
C33 C32 C31 108.0(4) ?
C33 C32 Ti 73.4(2) ?
C31 C32 Ti 73.6(2) ?
C33 C32 H32 126.0 ?
C31 C32 H32 126.0 ?
Ti C32 H32 118.9 ?
C32 C33 C34 107.7(4) ?
C32 C33 Ti 72.1(2) ?
C34 C33 Ti 74.2(2) ?
C32 C33 H33 126.2 ?
C34 C33 H33 126.2 ?
Ti C33 H33 119.4 ?
C35 C34 C33 108.5(4) ?
C35 C34 Ti 72.3(2) ?
C33 C34 Ti 71.6(2) ?
C35 C34 H34 125.8 ?
C33 C34 H34 125.8 ?
Ti C34 H34 122.1 ?
C34 C35 C31 108.0(4) ?
C34 C35 Ti 74.1(2) ?
C31 C35 Ti 72.6(2) ?
C34 C35 H35 126.0 ?
C31 C35 H35 126.0 ?
Ti C35 H35 119.2 ?
C45 C41 C42 107.1(5) ?
C45 C41 Ti 73.6(3) ?
C42 C41 Ti 73.5(3) ?
C45 C41 H41 126.4 ?
C42 C41 H41 126.4 ?
Ti C41 H41 118.5 ?
C43 C42 C41 108.4(4) ?
C43 C42 Ti 72.9(2) ?
C41 C42 Ti 71.9(3) ?
C43 C42 H42 125.8 ?
C41 C42 H42 125.8 ?
Ti C42 H42 121.1 ?
C42 C43 C44 107.1(5) ?
C42 C43 Ti 73.0(3) ?
C44 C43 Ti 73.2(2) ?
C42 C43 H43 126.5 ?
C44 C43 H43 126.5 ?
Ti C43 H43 119.3 ?
C45 C44 C43 109.2(5) ?
C45 C44 Ti 72.9(2) ?
C43 C44 Ti 72.6(2) ?
C45 C44 H44 125.4 ?
C43 C44 H44 125.4 ?
Ti C44 H44 120.7 ?
C44 C45 C41 108.1(4) ?
C44 C45 Ti 73.4(2) ?
C41 C45 Ti 72.0(2) ?
C44 C45 H45 125.9 ?
C41 C45 H45 125.9 ?
Ti C45 H45 120.4 ?

loop_
_geom_bond_atom_site_label_1
_geom_bond_atom_site_label_2
_geom_bond_distance
_geom_bond_publ_flag
W C3 2.028(5) ?
W C2 2.038(4) ?
W C5 2.043(5) ?
W C4 2.047(4) ?
W C6 2.051(5) ?
W C1 2.204(4) y
Ti O1 1.927(2) y
Ti Cl 2.3446(14) ?
Ti C41 2.358(4) ?
Ti C32 2.358(4) ?
Ti C33 2.374(4) ?
Ti C43 2.377(4) ?
Ti C42 2.378(4) ?
Ti C45 2.379(4) ?
Ti C31 2.381(4) ?
Ti C35 2.385(4) ?
Ti C44 2.385(4) ?
Ti C34 2.408(4) ?
O1 C1 1.280(4) y
O2 C2 1.135(5) ?
O3 C3 1.144(5) ?
O4 C4 1.134(5) ?
O5 C5 1.138(5) ?
O6 C6 1.137(5) ?
C1 C21 1.499(5) ?
C21 C22 1.391(5) ?
C21 C26 1.396(5) ?
C22 C23 1.390(6) ?
C22 H22 0.9500 ?
C23 C24 1.389(7) ?
C23 H23 0.9500 ?
C24 C25 1.375(6) ?
C24 H24 0.9500 ?
C25 C26 1.391(5) ?
C25 H25 0.9500 ?
C26 H26 0.9500 ?
C31 C32 1.404(6) ?
C31 C35 1.411(6) ?
C31 H31 0.9500 ?
C32 C33 1.402(6) ?
C32 H32 0.9500 ?
C33 C34 1.406(6) ?
C33 H33 0.9500 ?
C34 C35 1.389(5) ?
C34 H34 0.9500 ?
C35 H35 0.9500 ?
C41 C45 1.403(6) ?
C41 C42 1.410(7) ?
C41 H41 0.9500 ?
C42 C43 1.395(7) ?
C42 H42 0.9500 ?
C43 C44 1.399(6) ?
C43 H43 0.9500 ?
C44 C45 1.377(7) ?
C44 H44 0.9500 ?
C45 H45 0.9500 ?
